data_1508788
loop_
_publ_author_name
'Wang, Jun-Gang'
'Wang, Meng'
'Xiang, Jia-Chen'
'Zhu, Yan-Ping'
'Xue, Wei-Jian'
'Wu, An-Xin'

_publ_section_title
;
 Direct Synthesis of Substituted Naphthalenes from 1,3-Dicarbonyl
 Compounds and 1,2-Bis(halomethyl)benzenes Including a Novel Rearrangement
 Aromatization of Benzo[c]oxepine.
;
_journal_issue 23
_journal_name_full 'Organic letters'
_journal_page_first 6060
_journal_page_last 6063
_journal_paper_doi 10.1021/ol302950w
_journal_volume 14
_journal_year 2012
_chemical_formula_sum 'C20 H16 Br2 Cl3 N O5'
_chemical_formula_weight 616.51
_chemical_name_systematic
; 
 ? 
;
_space_group_IT_number 15
_symmetry_cell_setting monoclinic
_symmetry_space_group_name_Hall '-C 2yc'
_symmetry_space_group_name_H-M 'C 1 2/c 1'
_atom_sites_solution_hydrogens geom
_atom_sites_solution_primary direct
_atom_sites_solution_secondary difmap
_audit_creation_method SHELXL-97
_cell_angle_alpha 90.00
_cell_angle_beta 93.893(2)
_cell_angle_gamma 90.00
_cell_formula_units_Z 8
_cell_length_a 25.297(3)
_cell_length_b 11.5939(14)
_cell_length_c 16.0976(16)
_cell_measurement_reflns_used 2393
_cell_measurement_temperature 298(2)
_cell_measurement_theta_max 21.77
_cell_measurement_theta_min 2.35
_cell_volume 4710.4(9)
_computing_cell_refinement 'Bruker SMART'
_computing_data_collection 'Bruker SMART'
_computing_data_reduction 'Bruker SAINT'
_computing_molecular_graphics 'Bruker SHELXTL'
_computing_publication_material 'Bruker SHELXTL'
_computing_structure_refinement 'SHELXL-97 (Sheldrick, 1997)'
_computing_structure_solution 'SHELXS-97 (Sheldrick, 1990)'
_diffrn_ambient_temperature 298(2)
_diffrn_measured_fraction_theta_full 1.000
_diffrn_measured_fraction_theta_max 1.000
_diffrn_measurement_device_type 'CCD area detector'
_diffrn_measurement_method 'phi and omega scans'
_diffrn_radiation_monochromator graphite
_diffrn_radiation_source 'fine-focus sealed tube'
_diffrn_radiation_type MoK\a
_diffrn_radiation_wavelength 0.71073
_diffrn_reflns_av_R_equivalents 0.0453
_diffrn_reflns_av_sigmaI/netI 0.0529
_diffrn_reflns_limit_h_max 31
_diffrn_reflns_limit_h_min -31
_diffrn_reflns_limit_k_max 13
_diffrn_reflns_limit_k_min -14
_diffrn_reflns_limit_l_max 19
_diffrn_reflns_limit_l_min -13
_diffrn_reflns_number 14884
_diffrn_reflns_theta_full 26.00
_diffrn_reflns_theta_max 26.00
_diffrn_reflns_theta_min 1.61
_exptl_absorpt_coefficient_mu 3.814
_exptl_absorpt_correction_T_max 0.5946
_exptl_absorpt_correction_T_min 0.5946
_exptl_absorpt_correction_type none
_exptl_crystal_colour colorless
_exptl_crystal_density_diffrn 1.739
_exptl_crystal_density_method 'not measured'
_exptl_crystal_description blcok
_exptl_crystal_F_000 2432
_exptl_crystal_size_max 0.20
_exptl_crystal_size_mid 0.20
_exptl_crystal_size_min 0.12
_refine_diff_density_max 0.815
_refine_diff_density_min -0.605
_refine_diff_density_rms 0.106
_refine_ls_extinction_method none
_refine_ls_goodness_of_fit_ref 1.121
_refine_ls_hydrogen_treatment constr
_refine_ls_matrix_type full
_refine_ls_number_parameters 354
_refine_ls_number_reflns 4631
_refine_ls_number_restraints 24
_refine_ls_restrained_S_all 1.131
_refine_ls_R_factor_all 0.1255
_refine_ls_R_factor_gt 0.0861
_refine_ls_shift/su_max 0.000
_refine_ls_shift/su_mean 0.000
_refine_ls_structure_factor_coef Fsqd
_refine_ls_weighting_details 'calc w=1/[\s^2^(Fo^2^)+(0.0841P)^2^+29.2506P] where P=(Fo^2^+2Fc^2^)/3'
_refine_ls_weighting_scheme calc
_refine_ls_wR_factor_gt 0.1941
_refine_ls_wR_factor_ref 0.2166
_reflns_number_gt 3088
_reflns_number_total 4631
_reflns_threshold_expression >2sigma(I)
_cod_data_source_file ol302950w_si_007.cif
_cod_data_source_block n:\121008b\work\121008bm
_cod_depositor_comments
;
The following automatic conversions were performed:

'_symmetry_cell_setting' value 'Monoclinic' changed to 'monoclinic'
according to /home/saulius/struct/CIF-dictionaries/cif_core.dic
dictionary named 'cif_core.dic' version 2.4.2 from 2011-04-26.

Automatic conversion script
Id: cif_fix_values 1891 2012-01-12 08:04:46Z andrius 
;
_cod_original_cell_volume 4710.3(9)
_cod_original_sg_symbol_H-M C2/c
_cod_database_code 1508788

loop_
_symmetry_equiv_pos_as_xyz
'x, y, z'
'-x, y, -z+1/2'
'x+1/2, y+1/2, z'
'-x+1/2, y+1/2, -z+1/2'
'-x, -y, -z'
'x, -y, z-1/2'
'-x+1/2, -y+1/2, -z'
'x+1/2, -y+1/2, z-1/2'

loop_
_atom_site_label
_atom_site_type_symbol
_atom_site_fract_x
_atom_site_fract_y
_atom_site_fract_z
_atom_site_U_iso_or_equiv
_atom_site_adp_type
_atom_site_occupancy
_atom_site_symmetry_multiplicity
_atom_site_calc_flag
_atom_site_refinement_flags
_atom_site_disorder_assembly
_atom_site_disorder_group
Br1 Br 0.58198(4) 0.16410(10) -0.18303(5) 0.0743(4) Uani 1 1 d . . .
Br2 Br 0.44544(3) 0.17998(9) 0.14788(5) 0.0639(3) Uani 1 1 d . . .
C1 C 0.5446(3) 0.1638(7) -0.0845(5) 0.0490(19) Uani 1 1 d . . .
C2 C 0.4954(3) 0.2166(8) -0.0886(5) 0.060(2) Uani 1 1 d . . .
H2 H 0.4820 0.2501 -0.1381 0.072 Uiso 1 1 calc R . .
C3 C 0.4662(3) 0.2195(8) -0.0190(5) 0.062(2) Uani 1 1 d . . .
H3 H 0.4330 0.2543 -0.0212 0.074 Uiso 1 1 calc R . .
C4 C 0.4873(3) 0.1699(7) 0.0540(5) 0.0501(19) Uani 1 1 d . . .
C5 C 0.5359(3) 0.1156(6) 0.0593(4) 0.0402(16) Uani 1 1 d . . .
C6 C 0.5660(3) 0.1124(7) -0.0113(4) 0.0430(17) Uani 1 1 d . . .
C7 C 0.6188(3) 0.0500(7) -0.0065(5) 0.0515(19) Uani 1 1 d . . .
H7A H 0.6346 0.0609 -0.0592 0.062 Uiso 1 1 calc R . .
H7B H 0.6119 -0.0319 -0.0010 0.062 Uiso 1 1 calc R . .
C8 C 0.6596(3) 0.0843(6) 0.0627(4) 0.0433(17) Uani 1 1 d . B .
C9 C 0.6515(3) 0.1230(7) 0.1396(4) 0.0416(16) Uani 1 1 d . . .
C10 C 0.5601(3) 0.0626(7) 0.1376(4) 0.0467(18) Uani 1 1 d . . .
H10A H 0.5333 0.0548 0.1775 0.056 Uiso 1 1 calc R . .
H10B H 0.5731 -0.0139 0.1254 0.056 Uiso 1 1 calc R . .
C11 C 0.7151(3) 0.0653(7) 0.0367(4) 0.053(2) Uani 1 1 d D . .
C12 C 0.8020(11) 0.027(3) 0.074(2) 0.084(8) Uani 0.62 1 d PD A 1
H12A H 0.8167 0.1034 0.0654 0.101 Uiso 0.62 1 calc PR A 1
H12B H 0.8018 -0.0141 0.0212 0.101 Uiso 0.62 1 calc PR A 1
C13 C 0.8359(10) -0.036(3) 0.139(2) 0.157(10) Uani 0.62 1 d PD A 1
H13A H 0.8245 -0.0213 0.1936 0.236 Uiso 0.62 1 d PR A 1
H13B H 0.8722 -0.0136 0.1365 0.236 Uiso 0.62 1 d PR A 1
H13C H 0.8324 -0.1170 0.1268 0.236 Uiso 0.62 1 d PR A 1
O2 O 0.7269(13) 0.0988(18) -0.0306(8) 0.073(7) Uani 0.62 1 d PD B 1
O3 O 0.7490(9) 0.038(2) 0.0985(14) 0.061(7) Uani 0.62 1 d PD A 1
C12' C 0.8006(15) -0.019(3) 0.084(4) 0.084(15) Uani 0.38 1 d PD B 2
H12C H 0.8048 -0.0522 0.0292 0.101 Uiso 0.38 1 calc PR B 2
H12D H 0.8128 -0.0749 0.1253 0.101 Uiso 0.38 1 calc PR B 2
C13' C 0.8338(16) 0.089(3) 0.094(3) 0.137(15) Uani 0.38 1 d PD B 2
H13D H 0.8658 0.0769 0.0663 0.206 Uiso 0.38 1 d PR B 2
H13E H 0.8423 0.1048 0.1517 0.206 Uiso 0.38 1 d PR B 2
H13F H 0.8151 0.1541 0.0688 0.206 Uiso 0.38 1 d PR B 2
O2' O 0.7250(17) 0.058(3) -0.0359(9) 0.043(6) Uani 0.38 1 d PD B 2
O3' O 0.7456(14) 0.006(4) 0.092(2) 0.052(10) Uani 0.38 1 d PD B 2
C14 C 0.6928(3) 0.1697(6) 0.2002(4) 0.0420(17) Uani 1 1 d . . .
C15 C 0.7288(3) 0.2519(8) 0.1771(5) 0.058(2) Uani 1 1 d . . .
H15 H 0.7263 0.2804 0.1230 0.070 Uiso 1 1 calc R . .
C16 C 0.7683(3) 0.2923(8) 0.2329(5) 0.057(2) Uani 1 1 d . . .
H16 H 0.7925 0.3471 0.2171 0.068 Uiso 1 1 calc R . .
C17 C 0.7707(3) 0.2493(7) 0.3126(5) 0.053(2) Uani 1 1 d . . .
C18 C 0.7347(3) 0.1705(8) 0.3393(5) 0.055(2) Uani 1 1 d . . .
H18 H 0.7365 0.1449 0.3942 0.066 Uiso 1 1 calc R . .
C19 C 0.6958(3) 0.1308(7) 0.2819(5) 0.0503(19) Uani 1 1 d . . .
H19 H 0.6713 0.0771 0.2984 0.060 Uiso 1 1 calc R . .
N1 N 0.8140(3) 0.2886(7) 0.3715(5) 0.070(2) Uani 1 1 d . . .
O1 O 0.60315(18) 0.1313(5) 0.1735(3) 0.0479(13) Uani 1 1 d . . .
O4 O 0.8513(3) 0.3381(7) 0.3438(5) 0.088(2) Uani 1 1 d . . .
O5 O 0.8108(3) 0.2708(8) 0.4455(5) 0.103(3) Uani 1 1 d . . .
C20 C 0.5889(6) 0.433(2) 0.1399(12) 0.166(19) Uani 0.61 1 d PD C 1
H20 H 0.5966 0.3514 0.1519 0.200 Uiso 0.61 1 calc PR C 1
Cl1 Cl 0.5596(8) 0.4455(16) 0.0392(12) 0.271(8) Uani 0.61 1 d PD C 1
Cl2 Cl 0.6477(4) 0.5099(12) 0.1441(8) 0.228(5) Uani 0.61 1 d PD C 1
Cl3 Cl 0.5477(9) 0.486(2) 0.2121(16) 0.353(13) Uani 0.61 1 d PD C 1
C20' C 0.5705(8) 0.441(2) 0.1508(18) 0.28(6) Uani 0.39 1 d PD D 2
H20' H 0.5719 0.3766 0.1902 0.331 Uiso 0.39 1 calc PR D 2
Cl1' Cl 0.6014(9) 0.400(2) 0.062(2) 0.241(10) Uani 0.39 1 d PD D 2
Cl2' Cl 0.5977(11) 0.563(2) 0.2007(18) 0.303(12) Uani 0.39 1 d PD D 2
Cl3' Cl 0.5050(7) 0.4714(15) 0.1210(13) 0.212(7) Uani 0.39 1 d PD D 2

loop_
_atom_site_aniso_label
_atom_site_aniso_U_11
_atom_site_aniso_U_22
_atom_site_aniso_U_33
_atom_site_aniso_U_23
_atom_site_aniso_U_13
_atom_site_aniso_U_12
Br1 0.0787(7) 0.1088(9) 0.0356(5) 0.0089(5) 0.0045(4) -0.0099(5)
Br2 0.0457(5) 0.0936(7) 0.0529(5) -0.0048(5) 0.0058(4) 0.0059(4)
C1 0.046(4) 0.065(5) 0.035(4) 0.002(4) -0.002(3) -0.009(4)
C2 0.063(5) 0.069(6) 0.045(5) 0.012(4) -0.015(4) -0.011(4)
C3 0.056(5) 0.075(6) 0.053(5) 0.002(4) -0.012(4) 0.004(4)
C4 0.051(4) 0.058(5) 0.041(4) -0.004(4) 0.000(3) -0.010(4)
C5 0.035(3) 0.048(4) 0.037(4) -0.002(3) -0.005(3) -0.006(3)
C6 0.037(4) 0.060(5) 0.031(4) -0.001(3) -0.006(3) -0.015(3)
C7 0.048(4) 0.068(5) 0.037(4) -0.007(4) -0.005(3) -0.002(4)
C8 0.038(4) 0.053(5) 0.039(4) -0.002(3) 0.001(3) -0.009(3)
C9 0.038(4) 0.054(5) 0.032(4) 0.000(3) -0.002(3) -0.007(3)
C10 0.039(4) 0.061(5) 0.039(4) 0.010(3) -0.001(3) -0.008(3)
C11 0.048(4) 0.069(6) 0.043(5) -0.002(4) 0.010(4) -0.012(4)
C12 0.074(16) 0.09(2) 0.090(18) 0.006(17) 0.011(12) -0.004(15)
C13 0.14(2) 0.17(3) 0.17(3) 0.02(2) 0.01(2) 0.00(2)
O2 0.065(9) 0.087(18) 0.068(10) -0.003(7) 0.022(7) -0.013(12)
O3 0.042(8) 0.078(16) 0.061(9) -0.013(8) 0.002(6) 0.001(8)
C12' 0.07(3) 0.09(4) 0.09(3) 0.01(2) 0.01(2) 0.00(2)
C13' 0.13(4) 0.14(4) 0.14(4) -0.01(3) 0.01(3) 0.00(3)
O2' 0.041(10) 0.053(17) 0.037(10) -0.010(7) 0.013(7) -0.004(12)
O3' 0.037(12) 0.06(2) 0.061(16) -0.002(13) 0.010(10) -0.005(10)
C14 0.035(3) 0.055(5) 0.036(4) 0.002(3) 0.001(3) -0.002(3)
C15 0.062(5) 0.072(6) 0.042(5) 0.006(4) 0.009(4) -0.011(4)
C16 0.048(4) 0.074(6) 0.047(5) 0.001(4) 0.001(4) -0.027(4)
C17 0.039(4) 0.069(6) 0.050(5) -0.014(4) -0.004(3) -0.012(4)
C18 0.046(4) 0.081(6) 0.036(4) 0.005(4) -0.005(3) -0.011(4)
C19 0.044(4) 0.067(5) 0.039(4) 0.009(4) 0.000(3) -0.016(4)
N1 0.057(4) 0.087(6) 0.065(5) -0.012(4) -0.007(4) -0.013(4)
O1 0.036(3) 0.074(4) 0.034(3) -0.011(2) -0.001(2) -0.011(2)
O4 0.065(4) 0.114(6) 0.084(5) -0.031(4) 0.000(4) -0.039(4)
O5 0.092(5) 0.157(8) 0.055(4) -0.007(5) -0.023(4) -0.041(5)
C20 0.18(3) 0.15(4) 0.16(5) -0.01(3) 0.02(3) 0.00(3)
Cl1 0.267(19) 0.238(15) 0.30(2) -0.020(14) -0.049(16) -0.060(14)
Cl2 0.192(10) 0.255(13) 0.242(12) 0.003(10) 0.045(9) -0.055(9)
Cl3 0.34(3) 0.37(3) 0.36(3) 0.05(2) 0.07(2) 0.00(2)
C20' 0.28(13) 0.27(15) 0.27(18) -0.01(13) 0.02(16) 0.00(11)
Cl1' 0.23(2) 0.24(2) 0.25(3) 0.00(2) 0.06(2) 0.01(2)
Cl2' 0.30(3) 0.29(3) 0.31(3) -0.02(3) -0.02(3) -0.02(3)
Cl3' 0.222(17) 0.189(15) 0.227(19) -0.008(13) 0.029(15) -0.031(13)

loop_
_atom_type_symbol
_atom_type_description
_atom_type_scat_dispersion_real
_atom_type_scat_dispersion_imag
_atom_type_scat_source
C C 0.0033 0.0016 'International Tables Vol C Tables 4.2.6.8 and 6.1.1.4'
H H 0.0000 0.0000 'International Tables Vol C Tables 4.2.6.8 and 6.1.1.4'
N N 0.0061 0.0033 'International Tables Vol C Tables 4.2.6.8 and 6.1.1.4'
O O 0.0106 0.0060 'International Tables Vol C Tables 4.2.6.8 and 6.1.1.4'
Br Br -0.2901 2.4595 'International Tables Vol C Tables 4.2.6.8 and 6.1.1.4'
Cl Cl 0.1484 0.1585 'International Tables Vol C Tables 4.2.6.8 and 6.1.1.4'

loop_
_geom_angle_atom_site_label_1
_geom_angle_atom_site_label_2
_geom_angle_atom_site_label_3
_geom_angle
C2 C1 C6 121.7(7)
C2 C1 Br1 117.1(6)
C6 C1 Br1 121.2(6)
C3 C2 C1 119.9(8)
C3 C2 H2 120.0
C1 C2 H2 120.0
C4 C3 C2 118.8(8)
C4 C3 H3 120.6
C2 C3 H3 120.6
C5 C4 C3 122.2(8)
C5 C4 Br2 121.3(6)
C3 C4 Br2 116.5(6)
C4 C5 C6 119.4(7)
C4 C5 C10 123.5(7)
C6 C5 C10 117.0(6)
C1 C6 C5 117.9(7)
C1 C6 C7 122.5(7)
C5 C6 C7 119.6(6)
C6 C7 C8 117.7(6)
C6 C7 H7A 107.9
C8 C7 H7A 107.9
C6 C7 H7B 107.9
C8 C7 H7B 107.9
H7A C7 H7B 107.2
C9 C8 C11 120.5(6)
C9 C8 C7 128.5(6)
C11 C8 C7 110.9(6)
C8 C9 O1 125.7(6)
C8 C9 C14 125.6(6)
O1 C9 C14 108.6(6)
O1 C10 C5 111.5(6)
O1 C10 H10A 109.3
C5 C10 H10A 109.3
O1 C10 H10B 109.3
C5 C10 H10B 109.3
H10A C10 H10B 108.0
O2 C11 O2' 23(2)
O2 C11 O3 124.9(15)
O2' C11 O3 123(3)
O2 C11 O3' 127(3)
O2' C11 O3' 117.5(17)
O3 C11 O3' 17(3)
O2 C11 C8 119.5(16)
O2' C11 C8 122(2)
O3 C11 C8 113.6(14)
O3' C11 C8 113(2)
O3 C12 C13 110.3(14)
O3 C12 H12A 109.6
C13 C12 H12A 109.6
O3 C12 H12B 109.6
C13 C12 H12B 109.6
H12A C12 H12B 108.1
O3 C12 H13F 98.2
C13 C12 H13F 113.4
H12A C12 H13F 11.5
H12B C12 H13F 115.1
C12 C13 H13A 111.2
C12 C13 H13B 109.9
H13A C13 H13B 109.5
C12 C13 H13C 107.3
H13A C13 H13C 109.5
H13B C13 H13C 109.5
C11 O3 C12 113(2)
O3' C12' C13' 111.1(16)
O3' C12' H13C 126.0
C13' C12' H13C 107.2
O3' C12' H12C 109.4
C13' C12' H12C 109.4
H13C C12' H12C 91.5
O3' C12' H12D 109.4
C13' C12' H12D 109.4
H13C C12' H12D 19.3
H12C C12' H12D 108.0
C12' C13' H13D 107.7
C12' C13' H13E 110.2
H13D C13' H13E 109.5
C12' C13' H13F 110.4
H13D C13' H13F 109.5
H13E C13' H13F 109.5
C11 O3' C12' 124(3)
C15 C14 C19 118.7(7)
C15 C14 C9 121.5(7)
C19 C14 C9 119.8(6)
C16 C15 C14 121.3(7)
C16 C15 H15 119.3
C14 C15 H15 119.3
C17 C16 C15 118.0(7)
C17 C16 H16 121.0
C15 C16 H16 121.0
C16 C17 C18 122.9(7)
C16 C17 N1 118.3(7)
C18 C17 N1 118.8(7)
C17 C18 C19 117.8(7)
C17 C18 H18 121.1
C19 C18 H18 121.1
C18 C19 C14 121.2(7)
C18 C19 H19 119.4
C14 C19 H19 119.4
O4 N1 O5 122.9(8)
O4 N1 C17 118.2(8)
O5 N1 C17 118.9(8)
C9 O1 C10 118.1(5)
Cl3 C20 Cl2 110.2(12)
Cl3 C20 Cl1 111.0(12)
Cl2 C20 Cl1 107.6(10)
Cl3 C20 H20 109.4
Cl2 C20 H20 109.4
Cl1 C20 H20 109.4
Cl3' C20' Cl1' 107.7(12)
Cl3' C20' Cl2' 107.7(12)
Cl1' C20' Cl2' 114.5(14)
Cl3' C20' H20' 108.9
Cl1' C20' H20' 108.9
Cl2' C20' H20' 108.9

loop_
_geom_bond_atom_site_label_1
_geom_bond_atom_site_label_2
_geom_bond_distance
Br1 C1 1.901(8)
Br2 C4 1.906(8)
C1 C2 1.385(11)
C1 C6 1.396(10)
C2 C3 1.384(12)
C2 H2 0.9300
C3 C4 1.382(12)
C3 H3 0.9300
C4 C5 1.378(10)
C5 C6 1.412(10)
C5 C10 1.496(10)
C6 C7 1.516(10)
C7 C8 1.520(9)
C7 H7A 0.9700
C7 H7B 0.9700
C8 C9 1.346(10)
C8 C11 1.508(10)
C9 O1 1.376(8)
C9 C14 1.482(9)
C10 O1 1.438(8)
C10 H10A 0.9700
C10 H10B 0.9700
C11 O2 1.208(9)
C11 O2' 1.215(10)
C11 O3 1.308(9)
C11 O3' 1.332(10)
C12 O3 1.431(10)
C12 C13 1.502(10)
C12 H12A 0.9700
C12 H12B 0.9700
C13 H13A 0.9600
C13 H13B 0.9600
C13 H13C 0.9600
C12' O3' 1.434(10)
C12' C13' 1.513(10)
C12' H12C 0.9700
C12' H12D 0.9700
C13' H13D 0.9600
C13' H13E 0.9600
C13' H13F 0.9600
C14 C15 1.388(10)
C14 C19 1.388(10)
C15 C16 1.377(11)
C15 H15 0.9300
C16 C17 1.374(11)
C16 H16 0.9300
C17 C18 1.380(11)
C17 N1 1.471(10)
C18 C19 1.381(10)
C18 H18 0.9300
C19 H19 0.9300
N1 O4 1.217(10)
N1 O5 1.217(10)
C20 Cl3 1.726(10)
C20 Cl2 1.733(10)
C20 Cl1 1.743(10)
C20 H20 0.9800
C20' Cl3' 1.732(10)
C20' Cl1' 1.738(10)
C20' Cl2' 1.740(10)
C20' H20' 0.9800
